data_7210977
loop_
_publ_author_name
'Zhang, Liangliang'
'Guo, Jie'
'Meng, Qingguo'
'Wang, Rongming'
'Sun, Daofeng'

_publ_section_title
;
 Syntheses, structures and characteristics of four metal--organic
 coordination polymers based on 5-hydroxyisophthalic acid and N-containing
 auxiliary ligands
;
_journal_issue 45
_journal_name_full CrystEngComm
_journal_page_first 9578
_journal_paper_doi 10.1039/c3ce41035h
_journal_volume 15
_journal_year 2013
_chemical_formula_sum 'C16 H6 N0 O11 Zn2'
_chemical_formula_weight 504.95
_chemical_name_systematic
;
?
;
_space_group_IT_number 14
_symmetry_cell_setting monoclinic
_symmetry_space_group_name_Hall '-P 2ybc'
_symmetry_space_group_name_H-M 'P 1 21/c 1'
_atom_sites_solution_hydrogens geom
_atom_sites_solution_primary direct
_atom_sites_solution_secondary difmap
_audit_creation_method SHELXL-97
_cell_angle_alpha 90.00
_cell_angle_beta 108.565(2)
_cell_angle_gamma 90.00
_cell_formula_units_Z 4
_cell_length_a 16.784(2)
_cell_length_b 12.9256(18)
_cell_length_c 14.555(2)
_cell_measurement_reflns_used 8299
_cell_measurement_temperature 293(2)
_cell_measurement_theta_max 27.51
_cell_measurement_theta_min 2.56
_cell_volume 2993.3(7)
_computing_cell_refinement 'APEX2 Software Suite'
_computing_data_collection 'APEX2 Software Suite (Bruker,2005)'
_computing_data_reduction 'APEX2 Software Suite'
_computing_molecular_graphics 'DIAMOND (Brandenburg, 2008)'
_computing_publication_material 'PLATON (Spek, 2003)'
_computing_structure_refinement 'SHELXL-97 (Sheldrick, 2008)'
_computing_structure_solution 'SHELXS-97 (Sheldrick, 2008)'
_diffrn_ambient_temperature 293(2)
_diffrn_measured_fraction_theta_full 0.996
_diffrn_measured_fraction_theta_max 0.996
_diffrn_measurement_device_type 'Bruker APEX2 CCD diffractometer'
_diffrn_measurement_method 'phi and omega scans'
_diffrn_radiation_monochromator graphite
_diffrn_radiation_source 'fine-focus sealed tube'
_diffrn_radiation_type MoK\a
_diffrn_radiation_wavelength 0.71073
_diffrn_reflns_av_R_equivalents 0.0308
_diffrn_reflns_av_sigmaI/netI 0.0376
_diffrn_reflns_limit_h_max 19
_diffrn_reflns_limit_h_min -18
_diffrn_reflns_limit_k_max 15
_diffrn_reflns_limit_k_min -11
_diffrn_reflns_limit_l_max 16
_diffrn_reflns_limit_l_min -17
_diffrn_reflns_number 14402
_diffrn_reflns_theta_full 25.00
_diffrn_reflns_theta_max 25.00
_diffrn_reflns_theta_min 2.03
_exptl_absorpt_coefficient_mu 1.639
_exptl_absorpt_correction_T_max 0.8403
_exptl_absorpt_correction_T_min 0.8030
_exptl_absorpt_correction_type multi-scan
_exptl_absorpt_process_details 'APEX2 Software Suite (Bruker,2005)'
_exptl_crystal_colour colorless
_exptl_crystal_density_diffrn 1.120
_exptl_crystal_density_method 'not measured'
_exptl_crystal_description block
_exptl_crystal_F_000 1000
_exptl_crystal_size_max 0.14
_exptl_crystal_size_mid 0.13
_exptl_crystal_size_min 0.11
_platon_squeeze_details
;
;
_refine_diff_density_max 2.692
_refine_diff_density_min -2.098
_refine_diff_density_rms 0.235
_refine_ls_extinction_method none
_refine_ls_goodness_of_fit_ref 1.054
_refine_ls_hydrogen_treatment constr
_refine_ls_matrix_type full
_refine_ls_number_parameters 262
_refine_ls_number_reflns 5251
_refine_ls_number_restraints 42
_refine_ls_restrained_S_all 1.105
_refine_ls_R_factor_all 0.0768
_refine_ls_R_factor_gt 0.0695
_refine_ls_shift/su_max 0.000
_refine_ls_shift/su_mean 0.000
_refine_ls_structure_factor_coef Fsqd
_refine_ls_weighting_details 'calc w=1/[\s^2^(Fo^2^)+(0.1477P)^2^+16.9975P] where P=(Fo^2^+2Fc^2^)/3'
_refine_ls_weighting_scheme calc
_refine_ls_wR_factor_gt 0.2229
_refine_ls_wR_factor_ref 0.2315
_reflns_number_gt 4516
_reflns_number_total 5251
_reflns_threshold_expression >2sigma(I)
_cod_data_source_file c3ce41035h.txt
_cod_data_source_block upc4
_cod_depositor_comments
;
The following automatic conversions were performed:

'_symmetry_cell_setting' value 'Monoclinic' changed to 'monoclinic'
according to /home/saulius/struct/CIF-dictionaries/cif_core.dic
dictionary named 'cif_core.dic' version 2.4.2 from 2011-04-26.

Automatic conversion script
Id: cif_fix_values 1891 2012-01-12 08:04:46Z andrius 
;
_cod_original_sg_symbol_H-M 'P2(1)/c '
_cod_database_code 7210977

loop_
_symmetry_equiv_pos_as_xyz
'x, y, z'
'-x, y+1/2, -z+1/2'
'-x, -y, -z'
'x, -y-1/2, z-1/2'

loop_
_atom_site_label
_atom_site_type_symbol
_atom_site_fract_x
_atom_site_fract_y
_atom_site_fract_z
_atom_site_U_iso_or_equiv
_atom_site_adp_type
_atom_site_occupancy
_atom_site_symmetry_multiplicity
_atom_site_calc_flag
_atom_site_refinement_flags
Zn1 Zn 0.18210(4) 0.48622(5) 0.18028(5) 0.0189(3) Uani 1 1 d .
Zn2 Zn -0.34551(4) 0.55293(5) -0.09925(5) 0.0202(3) Uani 1 1 d .
O1 O 0.3840(3) 0.5422(5) 0.2110(5) 0.0499(13) Uani 1 1 d U
O2 O 0.2682(3) 0.5859(4) 0.2447(4) 0.0399(11) Uani 1 1 d U
O3 O 0.5881(3) 0.8229(4) 0.3584(4) 0.0329(11) Uani 1 1 d .
O4 O 0.3778(3) 0.9882(4) 0.4959(4) 0.0429(14) Uani 1 1 d U
O5 O 0.2743(4) 0.8761(6) 0.4678(6) 0.077(2) Uani 1 1 d U
O6 O 0.0764(3) 0.5580(4) 0.1171(4) 0.0342(11) Uani 1 1 d U
O7 O 0.0885(4) 0.6536(6) 0.2458(5) 0.072(2) Uani 1 1 d U
O8 O -0.1450(3) 0.8823(4) 0.2470(4) 0.0466(14) Uani 1 1 d U
O9 O -0.2712(4) 0.8595(6) 0.1458(5) 0.0652(19) Uani 1 1 d U
O10 O -0.2275(2) 0.5848(3) -0.0858(3) 0.0238(9) Uani 1 1 d .
C1 C 0.3429(4) 0.5995(5) 0.2494(5) 0.0264(14) Uani 1 1 d .
C2 C 0.3865(4) 0.6908(5) 0.3059(5) 0.0288(14) Uani 1 1 d .
C3 C 0.4695(4) 0.7140(5) 0.3114(5) 0.0305(15) Uani 1 1 d .
H3 H 0.4985 0.6692 0.2833 0.037 Uiso 1 1 calc R
C4 C 0.5095(4) 0.8032(5) 0.3583(5) 0.0274(14) Uani 1 1 d .
C5 C 0.4653(4) 0.8660(5) 0.4034(5) 0.0282(14) Uani 1 1 d .
H5 H 0.4909 0.9254 0.4356 0.034 Uiso 1 1 calc R
C6 C 0.3846(4) 0.8426(6) 0.4017(5) 0.0332(16) Uani 1 1 d .
C7 C 0.3407(4) 0.9057(6) 0.4587(6) 0.0404(19) Uani 1 1 d .
C8 C 0.3439(4) 0.7543(6) 0.3529(6) 0.0373(18) Uani 1 1 d .
H8 H 0.2896 0.7381 0.3518 0.045 Uiso 1 1 calc R
C9 C 0.0474(4) 0.6218(6) 0.1643(5) 0.0383(18) Uani 1 1 d .
C10 C -0.0423(4) 0.6557(6) 0.1175(5) 0.0330(16) Uani 1 1 d .
C11 C -0.0764(4) 0.7306(6) 0.1637(5) 0.0358(17) Uani 1 1 d .
H11 H -0.0428 0.7625 0.2199 0.043 Uiso 1 1 calc R
C12 C -0.1605(4) 0.7568(6) 0.1251(5) 0.0306(15) Uani 1 1 d .
C13 C -0.1966(4) 0.8377(6) 0.1756(6) 0.0346(16) Uani 1 1 d .
C14 C -0.2112(4) 0.7089(5) 0.0412(5) 0.0277(14) Uani 1 1 d .
H14 H -0.2676 0.7272 0.0157 0.033 Uiso 1 1 calc R
C15 C -0.1777(4) 0.6337(5) -0.0047(5) 0.0231(13) Uani 1 1 d .
C16 C -0.0924(4) 0.6086(5) 0.0343(5) 0.0266(14) Uani 1 1 d .
H16 H -0.0692 0.5595 0.0036 0.032 Uiso 1 1 calc R
O1W O 0.4118(6) 0.2925(8) 0.3316(7) 0.100(2) Uani 1 1 d U

loop_
_atom_site_aniso_label
_atom_site_aniso_U_11
_atom_site_aniso_U_22
_atom_site_aniso_U_33
_atom_site_aniso_U_23
_atom_site_aniso_U_13
_atom_site_aniso_U_12
Zn1 0.0141(4) 0.0208(4) 0.0233(4) -0.0003(3) 0.0080(3) -0.0028(2)
Zn2 0.0152(4) 0.0195(4) 0.0278(4) 0.0004(3) 0.0096(3) 0.0016(2)
O1 0.032(2) 0.056(3) 0.065(3) -0.031(2) 0.021(2) -0.008(2)
O2 0.025(2) 0.046(2) 0.052(2) -0.024(2) 0.0168(19) -0.0108(19)
O3 0.021(2) 0.033(3) 0.050(3) -0.016(2) 0.018(2) -0.0112(19)
O4 0.037(3) 0.042(3) 0.061(3) -0.032(3) 0.031(3) -0.020(2)
O5 0.052(4) 0.079(4) 0.120(5) -0.059(4) 0.055(4) -0.031(3)
O6 0.024(2) 0.042(3) 0.035(2) -0.012(2) 0.0075(19) 0.0094(19)
O7 0.042(3) 0.102(4) 0.058(3) -0.042(3) -0.006(3) 0.023(3)
O8 0.035(3) 0.053(3) 0.051(3) -0.028(3) 0.013(2) 0.007(2)
O9 0.029(3) 0.075(4) 0.088(4) -0.042(4) 0.014(3) 0.009(3)
O10 0.016(2) 0.029(2) 0.028(2) -0.0074(19) 0.0089(17) -0.0011(17)
C1 0.019(3) 0.027(3) 0.033(3) -0.005(3) 0.008(3) -0.004(3)
C2 0.021(3) 0.026(3) 0.041(4) -0.010(3) 0.013(3) -0.006(3)
C3 0.025(3) 0.030(4) 0.041(4) -0.013(3) 0.017(3) -0.009(3)
C4 0.020(3) 0.028(3) 0.036(4) -0.006(3) 0.012(3) -0.004(3)
C5 0.025(3) 0.026(3) 0.036(4) -0.013(3) 0.012(3) -0.008(3)
C6 0.029(3) 0.033(4) 0.042(4) -0.019(3) 0.017(3) -0.008(3)
C7 0.028(4) 0.042(4) 0.061(5) -0.023(4) 0.028(4) -0.011(3)
C8 0.025(3) 0.038(4) 0.055(5) -0.020(4) 0.022(3) -0.014(3)
C9 0.025(3) 0.049(4) 0.038(4) -0.020(3) 0.005(3) 0.007(3)
C10 0.023(3) 0.038(4) 0.038(4) -0.013(3) 0.008(3) 0.005(3)
C11 0.022(3) 0.043(4) 0.038(4) -0.021(3) 0.004(3) 0.008(3)
C12 0.022(3) 0.037(4) 0.036(4) -0.014(3) 0.013(3) 0.001(3)
C13 0.030(4) 0.035(4) 0.043(4) -0.010(3) 0.017(3) 0.006(3)
C14 0.017(3) 0.033(4) 0.035(4) -0.007(3) 0.011(3) 0.003(3)
C15 0.019(3) 0.024(3) 0.028(3) -0.006(3) 0.011(2) -0.002(2)
C16 0.021(3) 0.028(3) 0.032(3) -0.009(3) 0.010(3) 0.001(3)
O1W 0.079(4) 0.117(5) 0.101(5) -0.008(4) 0.025(4) 0.003(4)

loop_
_atom_type_symbol
_atom_type_description
_atom_type_scat_dispersion_real
_atom_type_scat_dispersion_imag
_atom_type_scat_source
C C 0.0033 0.0016 'International Tables Vol C Tables 4.2.6.8 and 6.1.1.4'
H H 0.0000 0.0000 'International Tables Vol C Tables 4.2.6.8 and 6.1.1.4'
N N 0.0061 0.0033 'International Tables Vol C Tables 4.2.6.8 and 6.1.1.4'
O O 0.0106 0.0060 'International Tables Vol C Tables 4.2.6.8 and 6.1.1.4'
Zn Zn 0.2839 1.4301 'International Tables Vol C Tables 4.2.6.8 and 6.1.1.4'

loop_
_geom_angle_atom_site_label_1
_geom_angle_atom_site_label_2
_geom_angle_atom_site_label_3
_geom_angle
_geom_angle_site_symmetry_1
_geom_angle_site_symmetry_3
O8 Zn1 O2 121.1(2) 2_545 .
O8 Zn1 O6 100.7(2) 2_545 .
O2 Zn1 O6 109.7(2) . .
O8 Zn1 O10 108.5(2) 2_545 3_565
O2 Zn1 O10 104.46(19) . 3_565
O6 Zn1 O10 112.52(19) . 3_565
O3 Zn2 O4 109.2(2) 4_475 2_545
O3 Zn2 O10 108.44(19) 4_475 .
O4 Zn2 O10 122.2(2) 2_545 .
O3 Zn2 O1 104.4(2) 4_475 3_565
O4 Zn2 O1 105.7(3) 2_545 3_565
O10 Zn2 O1 105.4(2) . 3_565
C1 O1 Zn2 130.5(5) . 3_565
C1 O2 Zn1 134.5(5) . .
C4 O3 Zn2 128.5(4) . 4_676
C7 O4 Zn2 118.3(5) . 2
C9 O6 Zn1 120.2(5) . .
C13 O8 Zn1 120.9(5) . 2
C15 O10 Zn2 120.1(4) . .
C15 O10 Zn1 123.2(4) . 3_565
Zn2 O10 Zn1 115.3(2) . 3_565
O2 C1 O1 125.3(6) . .
O2 C1 C2 116.8(6) . .
O1 C1 C2 117.9(6) . .
C8 C2 C3 119.9(6) . .
C8 C2 C1 119.7(6) . .
C3 C2 C1 120.4(6) . .
C4 C3 C2 121.2(6) . .
C4 C3 H3 119.4 . .
C2 C3 H3 119.4 . .
O3 C4 C5 123.9(6) . .
O3 C4 C3 118.4(6) . .
C5 C4 C3 117.7(6) . .
C6 C5 C4 121.9(6) . .
C6 C5 H5 119.0 . .
C4 C5 H5 119.0 . .
C5 C6 C8 120.3(6) . .
C5 C6 C7 121.1(6) . .
C8 C6 C7 118.3(6) . .
O5 C7 O4 123.8(7) . .
O5 C7 C6 120.6(7) . .
O4 C7 C6 115.6(6) . .
C6 C8 C2 118.9(6) . .
C6 C8 H8 120.6 . .
C2 C8 H8 120.6 . .
O7 C9 O6 122.9(7) . .
O7 C9 C10 120.6(6) . .
O6 C9 C10 116.5(6) . .
C16 C10 C11 120.0(6) . .
C16 C10 C9 120.7(6) . .
C11 C10 C9 119.1(6) . .
C12 C11 C10 119.6(6) . .
C12 C11 H11 120.2 . .
C10 C11 H11 120.2 . .
C11 C12 C14 120.5(6) . .
C11 C12 C13 119.1(6) . .
C14 C12 C13 120.4(6) . .
O9 C13 O8 123.0(7) . .
O9 C13 C12 120.8(7) . .
O8 C13 C12 116.2(6) . .
C12 C14 C15 120.2(6) . .
C12 C14 H14 119.9 . .
C15 C14 H14 119.9 . .
O10 C15 C14 120.6(5) . .
O10 C15 C16 120.5(5) . .
C14 C15 C16 118.9(6) . .
C10 C16 C15 120.8(6) . .
C10 C16 H16 119.6 . .
C15 C16 H16 119.6 . .

loop_
_geom_bond_atom_site_label_1
_geom_bond_atom_site_label_2
_geom_bond_distance
_geom_bond_site_symmetry_2
Zn1 O8 1.931(5) 2_545
Zn1 O2 1.941(5) .
Zn1 O6 1.953(5) .
Zn1 O10 1.995(4) 3_565
Zn2 O3 1.940(4) 4_475
Zn2 O4 1.942(5) 2_545
Zn2 O10 1.971(4) .
Zn2 O1 1.977(5) 3_565
O1 C1 1.258(8) .
O1 Zn2 1.977(5) 3_565
O2 C1 1.246(8) .
O3 C4 1.342(8) .
O3 Zn2 1.940(4) 4_676
O4 C7 1.266(9) .
O4 Zn2 1.942(5) 2
O5 C7 1.225(9) .
O6 C9 1.266(8) .
O7 C9 1.237(9) .
O8 C13 1.261(9) .
O8 Zn1 1.931(5) 2
O9 C13 1.221(9) .
O10 C15 1.365(7) .
O10 Zn1 1.995(4) 3_565
C1 C2 1.490(9) .
C2 C8 1.402(9) .
C2 C3 1.402(9) .
C3 C4 1.398(9) .
C3 H3 0.9300 .
C4 C5 1.398(9) .
C5 C6 1.380(9) .
C5 H5 0.9300 .
C6 C8 1.401(9) .
C6 C7 1.512(9) .
C8 H8 0.9300 .
C9 C10 1.506(9) .
C10 C16 1.377(9) .
C10 C11 1.400(9) .
C11 C12 1.384(9) .
C11 H11 0.9300 .
C12 C14 1.391(9) .
C12 C13 1.512(9) .
C14 C15 1.396(9) .
C14 H14 0.9300 .
C15 C16 1.401(9) .
C16 H16 0.9300 .

loop_
_geom_torsion_atom_site_label_1
_geom_torsion_atom_site_label_2
_geom_torsion_atom_site_label_3
_geom_torsion_atom_site_label_4
_geom_torsion
_geom_torsion_site_symmetry_1
_geom_torsion_site_symmetry_4
O8 Zn1 O2 C1 109.0(7) 2_545 .
O6 Zn1 O2 C1 -134.5(7) . .
O10 Zn1 O2 C1 -13.6(8) 3_565 .
O8 Zn1 O6 C9 77.5(6) 2_545 .
O2 Zn1 O6 C9 -51.3(6) . .
O10 Zn1 O6 C9 -167.2(6) 3_565 .
O3 Zn2 O10 C15 80.5(5) 4_475 .
O4 Zn2 O10 C15 -47.7(5) 2_545 .
O1 Zn2 O10 C15 -168.1(5) 3_565 .
O3 Zn2 O10 Zn1 -112.9(3) 4_475 3_565
O4 Zn2 O10 Zn1 118.9(3) 2_545 3_565
O1 Zn2 O10 Zn1 -1.5(3) 3_565 3_565
Zn1 O2 C1 O1 -2.7(12) . .
Zn1 O2 C1 C2 177.8(5) . .
Zn2 O1 C1 O2 23.7(12) 3_565 .
Zn2 O1 C1 C2 -156.7(5) 3_565 .
O2 C1 C2 C8 2.0(10) . .
O1 C1 C2 C8 -177.6(7) . .
O2 C1 C2 C3 -177.3(7) . .
O1 C1 C2 C3 3.1(11) . .
C8 C2 C3 C4 -3.8(11) . .
C1 C2 C3 C4 175.5(7) . .
Zn2 O3 C4 C5 -10.0(10) 4_676 .
Zn2 O3 C4 C3 170.8(5) 4_676 .
C2 C3 C4 O3 -177.9(7) . .
C2 C3 C4 C5 2.9(11) . .
O3 C4 C5 C6 -179.8(7) . .
C3 C4 C5 C6 -0.6(11) . .
C4 C5 C6 C8 -0.7(12) . .
C4 C5 C6 C7 174.2(7) . .
Zn2 O4 C7 O5 16.6(13) 2 .
Zn2 O4 C7 C6 -162.5(6) 2 .
C5 C6 C7 O5 -169.6(9) . .
C8 C6 C7 O5 5.3(13) . .
C5 C6 C7 O4 9.5(12) . .
C8 C6 C7 O4 -175.6(8) . .
C5 C6 C8 C2 -0.2(12) . .
C7 C6 C8 C2 -175.2(7) . .
C3 C2 C8 C6 2.4(12) . .
C1 C2 C8 C6 -176.9(7) . .
Zn1 O6 C9 O7 11.0(12) . .
Zn1 O6 C9 C10 -167.0(5) . .
O7 C9 C10 C16 -169.7(9) . .
O6 C9 C10 C16 8.4(12) . .
O7 C9 C10 C11 5.5(13) . .
O6 C9 C10 C11 -176.4(8) . .
C16 C10 C11 C12 0.0(12) . .
C9 C10 C11 C12 -175.2(7) . .
C10 C11 C12 C14 0.3(12) . .
C10 C11 C12 C13 180.0(7) . .
Zn1 O8 C13 O9 3.0(12) 2 .
Zn1 O8 C13 C12 -179.3(5) 2 .
C11 C12 C13 O9 -177.0(8) . .
C14 C12 C13 O9 2.7(12) . .
C11 C12 C13 O8 5.3(11) . .
C14 C12 C13 O8 -175.1(7) . .
C11 C12 C14 C15 0.2(11) . .
C13 C12 C14 C15 -179.5(7) . .
Zn2 O10 C15 C14 -35.5(8) . .
Zn1 O10 C15 C14 159.0(5) 3_565 .
Zn2 O10 C15 C16 144.0(5) . .
Zn1 O10 C15 C16 -21.5(8) 3_565 .
C12 C14 C15 O10 178.6(6) . .
C12 C14 C15 C16 -0.9(10) . .
C11 C10 C16 C15 -0.7(11) . .
C9 C10 C16 C15 174.4(7) . .
O10 C15 C16 C10 -178.4(6) . .
C14 C15 C16 C10 1.2(10) . .

loop_
_platon_squeeze_void_nr
_platon_squeeze_void_average_x
_platon_squeeze_void_average_y
_platon_squeeze_void_average_z
_platon_squeeze_void_volume
_platon_squeeze_void_count_electrons
_platon_squeeze_void_content
1 0.001 -0.015 -0.019 1490 357 ' '
